data_2008487
loop_
_publ_author_name
'Chinnakali, Kandasamy'
'Fun, Hoong-Kun'
'Mal, Dipakranjan'
'Bandopadhyay, Mousumi'
'Datta, Kalyani'
'Nigam, Gur Dayal'

_publ_section_title
;5a,6,9,9a-Tetrahydro-4-hydroxy-6,9-methano-5<i>H</i>-fluoreno[2,3-<i>b</i>]furan-5-one
 and
 5a,6,9,9a-tetrahydro-6,9-methano-4-methoxy-5<i>H</i>-fluoreno[2,3-<i>b</i>]furan-5-ol
;
_journal_issue 5
_journal_name_full 'Acta Crystallographica Section C'
_journal_page_first 774
_journal_page_last 776
_journal_paper_doi 10.1107/S0108270199001596
_journal_volume 55
_journal_year 1999
_chemical_formula_sum 'C17 H16 O3'
_chemical_formula_weight 268.30
_chemical_name_systematic
;
5,5a,6,9,9a-pentahydro-5-hydroxy-6,9-methano-4-methoxyfluoreno[ 2,3-d]furan
;
_space_group_IT_number 2
_symmetry_cell_setting triclinic
_symmetry_space_group_name_Hall '-P 1'
_symmetry_space_group_name_H-M 'P -1'
_audit_creation_method SHELXL-97
_cell_angle_alpha 73.852(8)
_cell_angle_beta 86.554(9)
_cell_angle_gamma 78.9160(10)
_cell_formula_units_Z 4
_cell_length_a 9.83180(10)
_cell_length_b 9.9472(2)
_cell_length_c 14.2471(3)
_cell_measurement_reflns_used 4108
_cell_measurement_temperature 293(2)
_cell_measurement_theta_max 28.30
_cell_measurement_theta_min 1.49
_cell_volume 1313.38(7)
_computing_cell_refinement 'SAINT (Siemens, 1996)'
_computing_data_collection 'SMART (Siemens, 1996)'
_computing_data_reduction SAINT
_computing_molecular_graphics SHELXTL
_computing_publication_material 'SHELXTL and PARST (Nardelli, 1995)'
_computing_structure_refinement SHELXTL
_computing_structure_solution 'SHELXTL (Sheldrick, 1997)'
_diffrn_ambient_temperature 293(2)
_diffrn_detector_area_resol_mean 8.33
_diffrn_measurement_device 'Siemens SMART CCD area-detector'
_diffrn_measurement_method \w
_diffrn_radiation_monochromator graphite
_diffrn_radiation_source 'fine-focus sealed tube'
_diffrn_radiation_type MoK\a
_diffrn_radiation_wavelength 0.71073
_diffrn_reflns_av_R_equivalents 0.054
_diffrn_reflns_av_sigmaI/netI 0.109
_diffrn_reflns_limit_h_max 12
_diffrn_reflns_limit_h_min -12
_diffrn_reflns_limit_k_max 12
_diffrn_reflns_limit_k_min -12
_diffrn_reflns_limit_l_max 18
_diffrn_reflns_limit_l_min 0
_diffrn_reflns_number 10634
_diffrn_reflns_theta_max 28.30
_diffrn_reflns_theta_min 1.49
_exptl_absorpt_coefficient_mu 0.092
_exptl_absorpt_correction_type none
_exptl_crystal_colour colourless
_exptl_crystal_density_diffrn 1.357
_exptl_crystal_density_method 'not measured'
_exptl_crystal_description parallelepiped
_exptl_crystal_F_000 568
_exptl_crystal_size_max 0.36
_exptl_crystal_size_mid 0.22
_exptl_crystal_size_min 0.18
_refine_diff_density_max 0.33
_refine_diff_density_min -0.25
_refine_ls_extinction_coef 0.018(2)
_refine_ls_extinction_method SHELXTL
_refine_ls_goodness_of_fit_ref 0.906
_refine_ls_hydrogen_treatment constr
_refine_ls_matrix_type full
_refine_ls_number_parameters 366
_refine_ls_number_reflns 6190
_refine_ls_number_restraints 0
_refine_ls_restrained_S_all 0.906
_refine_ls_R_factor_all 0.142
_refine_ls_R_factor_gt 0.058
_refine_ls_shift/su_max 0.001
_refine_ls_shift/su_mean 0.000
_refine_ls_structure_factor_coef Fsqd
_refine_ls_weighting_details 'calc w = 1/[\s^2^(Fo^2^)+(0.0678P)^2^] where P = (Fo^2^+2Fc^2^)/3'
_refine_ls_weighting_scheme calc
_refine_ls_wR_factor_ref 0.159
_reflns_number_gt 2899
_reflns_number_total 6190
_reflns_threshold_expression I>2\s(I)
_cod_data_source_file na1407.cif
_cod_data_source_block II
_cod_original_cell_volume 1313.38(4)
_cod_database_code 2008487

loop_
_symmetry_equiv_pos_as_xyz
'x, y, z'
'-x, -y, -z'

loop_
_atom_site_label
_atom_site_fract_x
_atom_site_fract_y
_atom_site_fract_z
_atom_site_U_iso_or_equiv
_atom_site_adp_type
_atom_site_calc_flag
_atom_site_refinement_flags
_atom_site_occupancy
_atom_site_disorder_assembly
_atom_site_disorder_group
_atom_site_type_symbol
O1A .2855(2) .78963(16) .43160(13) .0571(5) Uani d . 1 . . O
O2A .1704(2) .36126(18) .63072(14) .0649(6) Uani d . 1 . . O
O3A .2329(2) .1336(2) .52764(18) .0934(9) Uani d . 1 . . O
H3AA .1966 .1381 .5803 .140 Uiso calc R 1 . . H
C1A .3872(3) .5722(2) .38631(18) .0428(6) Uani d . 1 . . C
H1AA .4367 .6180 .3333 .051 Uiso calc R 1 . . H
C2A .3033(3) .6449(2) .44402(17) .0415(6) Uani d . 1 . . C
C3A .2251(2) .5842(2) .52389(18) .0403(6) Uani d . 1 . . C
C4A .2344(3) .4361(2) .54881(17) .0410(6) Uani d . 1 . . C
C5A .3183(2) .3600(2) .49332(17) .0380(6) Uani d . 1 . . C
C6A .3509(3) .2006(2) .5124(2) .0534(7) Uani d . 1 . . C
H6AA .4106 .1604 .5699 .064 Uiso calc R 1 . . H
C7A .4344(3) .1754(2) .42159(18) .0453(6) Uani d . 1 . . C
H7AA .5204 .1072 .4426 .054 Uiso calc R 1 . . H
C8A .3621(3) .1302(3) .3451(2) .0535(7) Uani d . 1 . . C
H8AA .3521 .0300 .3629 .064 Uiso calc R 1 . . H
C9A .2322(3) .2363(3) .3127(2) .0665(9) Uani d . 1 . . C
H9AA .1421 .2206 .3273 .080 Uiso calc R 1 . . H
C10A .2681(3) .3564(3) .2597(2) .0604(8) Uani d . 1 . . C
H10A .2080 .4398 .2295 .072 Uiso calc R 1 . . H
C11A .4226(3) .3337(2) .25706(18) .0465(6) Uani d . 1 . . C
H11A .4636 .3998 .2037 .056 Uiso calc R 1 . . H
C12A .4703(2) .3207(2) .36184(17) .0390(6) Uani d . 1 . . C
H12A .5703 .3185 .3627 .047 Uiso calc R 1 . . H
C13A .3926(2) .4275(2) .41238(17) .0370(5) Uani d . 1 . . C
C14A .4563(3) .1762(3) .25682(19) .0526(7) Uani d . 1 . . C
H14A .4265 .1601 .1978 .063 Uiso calc R 1 . . H
H14B .5532 .1341 .2693 .063 Uiso calc R 1 . . H
C15A .1949(3) .8172(3) .5039(2) .0590(8) Uani d . 1 . . C
H15A .1642 .9078 .5120 .071 Uiso calc R 1 . . H
C16A .1559(3) .7004(3) .5612(2) .0514(7) Uani d . 1 . . C
H16A .0961 .6949 .6147 .062 Uiso calc R 1 . . H
C17A .0305(3) .4081(4) .6474(2) .0771(10) Uani d . 1 . . C
H17A .0157 .4025 .7155 .116 Uiso calc R 1 . . H
H17B -.0238 .3492 .6288 .116 Uiso calc R 1 . . H
H17C .0032 .5050 .6094 .116 Uiso calc R 1 . . H
O1B -.25358(17) .18239(19) .90957(16) .0639(6) Uani d . 1 . . O
O2B .15862(19) .02072(19) .75555(15) .0650(6) Uani d . 1 . . O
O3B .37925(17) .1812(2) .78004(13) .0563(5) Uani d . 1 . . O
H3BA .3162 .2142 .7403 .084 Uiso calc R 1 . . H
C1B -.0388(3) .2253(3) .96357(19) .0490(7) Uani d . 1 . . C
H1BA -.0822 .2708 1.0091 .059 Uiso calc R 1 . . H
C2B -.1112(2) .1714(2) .9075(2) .0450(6) Uani d . 1 . . C
C3B -.0531(2) .1021(2) .83790(19) .0443(6) Uani d . 1 . . C
C4B .0904(2) .0848(2) .82453(18) .0417(6) Uani d . 1 . . C
C5B .1672(2) .1390(2) .87892(17) .0375(6) Uani d . 1 . . C
C6B .3226(2) .1317(3) .87496(19) .0459(6) Uani d . 1 . . C
H6BA .3668 .0322 .9022 .055 Uiso calc R 1 . . H
C7B .3479(2) .2169(2) .94631(19) .0455(6) Uani d . 1 . . C
H7BA .4156 .1575 .9956 .055 Uiso calc R 1 . . H
C8B .3909(3) .3649(3) .90166(19) .0473(6) Uani d . 1 . . C
H8BA .4880 .3627 .8811 .057 Uiso calc R 1 . . H
C9B .2846(3) .4554(2) .82657(19) .0470(6) Uani d . 1 . . C
H9BA .2986 .4828 .7593 .056 Uiso calc R 1 . . H
C10B .1681(3) .4890(2) .8734(2) .0482(6) Uani d . 1 . . C
H10B .0859 .5444 .8449 .058 Uiso calc R 1 . . H
C11B .1926(3) .4214(3) .98077(19) .0506(7) Uani d . 1 . . C
H11B .1287 .4628 1.0251 .061 Uiso calc R 1 . . H
C12B .2073(2) .2568(3) .99715(18) .0461(6) Uani d . 1 . . C
H12B .2116 .2076 1.0671 .055 Uiso calc R 1 . . H
C13B .1032(2) .2074(2) .94792(17) .0408(6) Uani d . 1 . . C
C14B .3451(3) .4321(3) .9865(2) .0569(7) Uani d . 1 . . C
H14C .3875 .3756 1.0482 .068 Uiso calc R 1 . . H
H14D .3594 .5295 .9726 .068 Uiso calc R 1 . . H
C15B -.2820(3) .1206(3) .8399(3) .0682(9) Uani d . 1 . . C
H15B -.3710 .1142 .8252 .082 Uiso calc R 1 . . H
C16B -.1682(3) .0709(3) .7955(2) .0590(8) Uani d . 1 . . C
H16B -.1641 .0249 .7465 .071 Uiso calc R 1 . . H
C17B .1398(4) -.1124(4) .7577(3) .1264(19) Uani d . 1 . . C
H17D .2208 -.1612 .7318 .190 Uiso calc R 1 . . H
H17E .0608 -.1052 .7189 .190 Uiso calc R 1 . . H
H17F .1245 -.1644 .8239 .190 Uiso calc R 1 . . H

loop_
_atom_site_aniso_label
_atom_site_aniso_U_11
_atom_site_aniso_U_22
_atom_site_aniso_U_33
_atom_site_aniso_U_12
_atom_site_aniso_U_13
_atom_site_aniso_U_23
O1A .0827(14) .0328(9) .0616(12) -.0191(9) .0040(11) -.0175(9)
O2A .0720(14) .0469(10) .0630(13) -.0056(9) .0287(11) -.0038(9)
O3A .132(2) .0582(12) .1114(19) -.0593(14) .0765(17) -.0463(13)
C1A .0554(16) .0397(13) .0389(13) -.0195(12) .0018(12) -.0127(11)
C2A .0537(15) .0309(12) .0439(14) -.0143(11) -.0068(13) -.0109(11)
C3A .0447(14) .0370(13) .0438(14) -.0086(11) -.0054(12) -.0167(11)
C4A .0496(15) .0370(13) .0374(13) -.0123(11) .0018(12) -.0094(11)
C5A .0435(13) .0315(12) .0407(13) -.0095(10) .0002(12) -.0111(10)
C6A .0767(19) .0303(13) .0496(16) -.0102(13) .0144(15) -.0078(11)
C7A .0509(15) .0318(12) .0509(15) -.0032(11) .0027(13) -.0113(11)
C8A .0634(18) .0398(14) .0658(18) -.0190(13) .0150(16) -.0251(13)
C9A .0478(17) .079(2) .092(2) -.0207(16) .0024(17) -.0503(19)
C10A .0635(19) .0595(18) .0629(19) .0036(15) -.0210(16) -.0303(15)
C11A .0613(17) .0417(14) .0396(14) -.0161(12) .0037(13) -.0124(11)
C12A .0385(13) .0391(13) .0412(14) -.0101(11) .0007(12) -.0122(11)
C13A .0400(13) .0346(12) .0397(13) -.0106(10) -.0027(11) -.0125(10)
C14A .0577(17) .0535(16) .0534(17) -.0108(13) .0036(14) -.0260(13)
C15A .0703(19) .0388(15) .073(2) -.0019(14) -.0038(17) -.0277(14)
C16A .0553(16) .0441(15) .0611(17) -.0098(13) .0030(14) -.0248(13)
C17A .0479(18) .103(2) .068(2) -.0235(17) -.0033(16) .0040(18)
O1B .0349(10) .0642(12) .0939(16) -.0145(9) .0058(11) -.0214(11)
O2B .0638(12) .0662(12) .0826(15) -.0281(10) .0214(11) -.0427(11)
O3B .0389(10) .0763(13) .0595(12) -.0177(10) .0077(9) -.0251(10)
C1B .0449(15) .0494(15) .0561(17) -.0144(12) .0136(14) -.0190(13)
C2B .0312(13) .0423(14) .0597(17) -.0121(11) .0030(13) -.0081(12)
C3B .0401(14) .0398(13) .0538(16) -.0157(11) -.0033(13) -.0079(12)
C4B .0436(15) .0390(13) .0447(14) -.0121(11) .0042(12) -.0128(11)
C5B .0330(13) .0346(12) .0446(14) -.0090(10) .0004(11) -.0086(10)
C6B .0388(14) .0415(13) .0564(16) -.0079(11) -.0022(13) -.0110(12)
C7B .0380(14) .0484(14) .0485(15) -.0088(11) -.0115(12) -.0076(12)
C8B .0402(14) .0534(15) .0534(16) -.0182(12) -.0021(13) -.0161(13)
C9B .0547(16) .0435(14) .0458(15) -.0194(13) -.0030(14) -.0095(12)
C10B .0478(16) .0395(14) .0598(17) -.0093(12) -.0089(14) -.0153(12)
C11B .0533(16) .0595(16) .0496(16) -.0202(13) .0033(14) -.0264(13)
C12B .0491(15) .0533(15) .0388(14) -.0177(12) -.0001(13) -.0118(12)
C13B .0418(14) .0394(13) .0420(14) -.0138(11) .0003(12) -.0081(11)
C14B .0600(18) .0640(17) .0563(17) -.0244(14) -.0096(15) -.0212(14)
C15B .0439(17) .0619(18) .102(3) -.0199(14) -.0127(18) -.0179(18)
C16B .0490(17) .0566(17) .077(2) -.0202(14) -.0082(16) -.0180(15)
C17B .154(4) .109(3) .170(4) -.085(3) .092(4) -.105(3)

loop_
_atom_type_symbol
_atom_type_description
_atom_type_scat_dispersion_real
_atom_type_scat_dispersion_imag
_atom_type_scat_source
C C 0.0033 0.0016 'International Tables Vol C Tables 4.2.6.8 and 6.1.1.4'
H H 0.0000 0.0000 'International Tables Vol C Tables 4.2.6.8 and 6.1.1.4'
O O 0.0106 0.0060 'International Tables Vol C Tables 4.2.6.8 and 6.1.1.4'

loop_
_geom_angle_atom_site_label_1
_geom_angle_atom_site_label_2
_geom_angle_atom_site_label_3
_geom_angle
_geom_angle_publ_flag
C15A O1A C2A 105.68(18) ?
C4A O2A C17A 118.9(2) ?
C6A O3A H3AA 109.5 ?
C13A C1A C2A 115.5(2) ?
C13A C1A H1AA 122.3 ?
C2A C1A H1AA 122.3 ?
O1A C2A C1A 124.7(2) ?
O1A C2A C3A 109.7(2) ?
C1A C2A C3A 125.6(2) ?
C2A C3A C4A 117.2(2) ?
C2A C3A C16A 105.7(2) ?
C4A C3A C16A 137.0(2) ?
C5A C4A O2A 118.1(2) ?
C5A C4A C3A 118.6(2) ?
O2A C4A C3A 123.1(2) ?
C4A C5A C13A 121.5(2) ?
C4A C5A C6A 126.8(2) ?
C13A C5A C6A 111.5(2) ?
O3A C6A C5A 114.7(2) ?
O3A C6A C7A 111.1(2) ?
C5A C6A C7A 104.51(18) ?
O3A C6A H6AA 108.8 ?
C5A C6A H6AA 108.8 ?
C7A C6A H6AA 108.8 ?
C6A C7A C8A 118.6(2) ?
C6A C7A C12A 107.22(17) ?
C8A C7A C12A 102.53(19) ?
C6A C7A H7AA 109.4 ?
C8A C7A H7AA 109.4 ?
C12A C7A H7AA 109.4 ?
C9A C8A C14A 100.1(2) ?
C9A C8A C7A 108.8(2) ?
C14A C8A C7A 99.09(19) ?
C9A C8A H8AA 115.6 ?
C14A C8A H8AA 115.6 ?
C7A C8A H8AA 115.6 ?
C10A C9A C8A 108.0(2) ?
C10A C9A H9AA 126.0 ?
C8A C9A H9AA 126.0 ?
C9A C10A C11A 107.5(3) ?
C9A C10A H10A 126.3 ?
C11A C10A H10A 126.3 ?
C10A C11A C14A 100.1(2) ?
C10A C11A C12A 106.8(2) ?
C14A C11A C12A 100.0(2) ?
C10A C11A H11A 115.9 ?
C14A C11A H11A 115.9 ?
C12A C11A H11A 115.9 ?
C13A C12A C7A 104.95(17) ?
C13A C12A C11A 116.9(2) ?
C7A C12A C11A 102.72(18) ?
C13A C12A H12A 110.6 ?
C7A C12A H12A 110.6 ?
C11A C12A H12A 110.6 ?
C1A C13A C5A 121.5(2) ?
C1A C13A C12A 127.9(2) ?
C5A C13A C12A 110.65(18) ?
C8A C14A C11A 93.23(18) yes
C8A C14A H14A 113.1 ?
C11A C14A H14A 113.1 ?
C8A C14A H14B 113.1 ?
C11A C14A H14B 113.1 ?
H14A C14A H14B 110.5 ?
C16A C15A O1A 112.7(2) ?
C16A C15A H15A 123.6 ?
O1A C15A H15A 123.6 ?
C15A C16A C3A 106.2(2) ?
C15A C16A H16A 126.9 ?
C3A C16A H16A 126.9 ?
O2A C17A H17A 109.5 ?
O2A C17A H17B 109.5 ?
H17A C17A H17B 109.5 ?
O2A C17A H17C 109.5 ?
H17A C17A H17C 109.5 ?
H17B C17A H17C 109.5 ?
C15B O1B C2B 105.4(2) ?
C17B O2B C4B 118.8(2) ?
C6B O3B H3BA 109.5 ?
C2B C1B C13B 115.7(2) ?
C2B C1B H1BA 122.1 ?
C13B C1B H1BA 122.1 ?
C1B C2B O1B 124.7(2) ?
C1B C2B C3B 125.3(2) ?
O1B C2B C3B 110.0(2) ?
C2B C3B C4B 117.6(2) ?
C2B C3B C16B 105.3(2) ?
C4B C3B C16B 137.1(3) ?
C5B C4B O2B 118.6(2) ?
C5B C4B C3B 119.0(2) ?
O2B C4B C3B 122.3(2) ?
C4B C5B C13B 120.9(2) ?
C4B C5B C6B 127.0(2) ?
C13B C5B C6B 112.1(2) ?
O3B C6B C5B 115.3(2) ?
O3B C6B C7B 113.24(18) ?
C5B C6B C7B 103.92(19) ?
O3B C6B H6BA 108.0 ?
C5B C6B H6BA 108.0 ?
C7B C6B H6BA 108.0 ?
C6B C7B C12B 107.65(18) ?
C6B C7B C8B 117.8(2) ?
C12B C7B C8B 102.43(18) ?
C6B C7B H7BA 109.5 ?
C12B C7B H7BA 109.5 ?
C8B C7B H7BA 109.5 ?
C9B C8B C14B 99.3(2) ?
C9B C8B C7B 108.72(19) ?
C14B C8B C7B 98.97(19) ?
C9B C8B H8BA 115.8 ?
C14B C8B H8BA 115.8 ?
C7B C8B H8BA 115.8 ?
C10B C9B C8B 108.0(2) ?
C10B C9B H9BA 126.0 ?
C8B C9B H9BA 126.0 ?
C9B C10B C11B 107.7(2) ?
C9B C10B H10B 126.2 ?
C11B C10B H10B 126.2 ?
C10B C11B C14B 99.9(2) ?
C10B C11B C12B 106.6(2) ?
C14B C11B C12B 100.0(2) ?
C10B C11B H11B 116.0 ?
C14B C11B H11B 116.0 ?
C12B C11B H11B 116.0 ?
C13B C12B C7B 104.93(19) ?
C13B C12B C11B 117.0(2) ?
C7B C12B C11B 103.06(18) ?
C13B C12B H12B 110.4 ?
C7B C12B H12B 110.4 ?
C11B C12B H12B 110.4 ?
C1B C13B C5B 121.6(2) ?
C1B C13B C12B 127.4(2) ?
C5B C13B C12B 111.1(2) ?
C11B C14B C8B 94.0(2) yes
C11B C14B H14C 112.9 ?
C8B C14B H14C 112.9 ?
C11B C14B H14D 112.9 ?
C8B C14B H14D 112.9 ?
H14C C14B H14D 110.3 ?
C16B C15B O1B 112.6(3) ?
C16B C15B H15B 123.7 ?
O1B C15B H15B 123.7 ?
C15B C16B C3B 106.8(3) ?
C15B C16B H16B 126.6 ?
C3B C16B H16B 126.6 ?
O2B C17B H17D 109.5 ?
O2B C17B H17E 109.5 ?
H17D C17B H17E 109.5 ?
O2B C17B H17F 109.5 ?
H17D C17B H17F 109.5 ?
H17E C17B H17F 109.5 ?

loop_
_geom_bond_atom_site_label_1
_geom_bond_atom_site_label_2
_geom_bond_site_symmetry_2
_geom_bond_distance
_geom_bond_publ_flag
O1A C15A . 1.372(3) yes
O1A C2A . 1.378(3) yes
O2A C4A . 1.386(3) yes
O2A C17A . 1.393(3) yes
O3A C6A . 1.423(3) yes
O3A H3AA . .8200 ?
C1A C13A . 1.374(3) ?
C1A C2A . 1.378(3) ?
C1A H1AA . .9300 ?
C2A C3A . 1.393(3) ?
C3A C4A . 1.402(3) ?
C3A C16A . 1.441(3) ?
C4A C5A . 1.376(3) ?
C5A C13A . 1.403(3) ?
C5A C6A . 1.506(3) ?
C6A C7A . 1.544(3) ?
C6A H6AA . .9800 ?
C7A C8A . 1.544(4) ?
C7A C12A . 1.554(3) ?
C7A H7AA . .9800 ?
C8A C9A . 1.497(4) ?
C8A C14A . 1.534(3) ?
C8A H8AA . .9800 ?
C9A C10A . 1.324(4) yes
C9A H9AA . .9300 ?
C10A C11A . 1.492(4) ?
C10A H10A . .9300 ?
C11A C14A . 1.538(3) ?
C11A C12A . 1.555(3) ?
C11A H11A . .9800 ?
C12A C13A . 1.509(3) ?
C12A H12A . .9800 ?
C14A H14A . .9700 ?
C14A H14B . .9700 ?
C15A C16A . 1.330(3) yes
C15A H15A . .9300 ?
C16A H16A . .9300 ?
C17A H17A . .9600 ?
C17A H17B . .9600 ?
C17A H17C . .9600 ?
O1B C15B . 1.371(4) yes
O1B C2B . 1.382(3) yes
O2B C17B . 1.363(3) yes
O2B C4B . 1.388(3) yes
O3B C6B . 1.423(3) yes
O3B H3BA . .8200 ?
C1B C2B . 1.373(3) ?
C1B C13B . 1.386(3) ?
C1B H1BA . .9300 ?
C2B C3B . 1.395(3) ?
C3B C4B . 1.396(3) ?
C3B C16B . 1.436(4) ?
C4B C5B . 1.386(3) ?
C5B C13B . 1.399(3) ?
C5B C6B . 1.514(3) ?
C6B C7B . 1.551(3) ?
C6B H6BA . .9800 ?
C7B C12B . 1.556(3) ?
C7B C8B . 1.561(3) ?
C7B H7BA . .9800 ?
C8B C9B . 1.511(3) ?
C8B C14B . 1.542(3) ?
C8B H8BA . .9800 ?
C9B C10B . 1.324(3) yes
C9B H9BA . .9300 ?
C10B C11B . 1.504(4) ?
C10B H10B . .9300 ?
C11B C14B . 1.532(4) ?
C11B C12B . 1.567(3) ?
C11B H11B . .9800 ?
C12B C13B . 1.500(3) ?
C12B H12B . .9800 ?
C14B H14C . .9700 ?
C14B H14D . .9700 ?
C15B C16B . 1.331(4) yes
C15B H15B . .9300 ?
C16B H16B . .9300 ?
C17B H17D . .9600 ?
C17B H17E . .9600 ?
C17B H17F . .9600 ?

loop_
_geom_hbond_atom_site_label_D
_geom_hbond_atom_site_label_H
_geom_hbond_atom_site_label_A
_geom_hbond_site_symmetry_A
_geom_hbond_distance_DH
_geom_hbond_distance_HA
_geom_hbond_distance_DA
_geom_hbond_angle_DHA
_geom_hbond_publ_flag
O3B H3BA O2A 1_555 0.82 2.20 2.990(3) 163 yes
O3A H3AA O2A 1_555 0.82 2.48 2.978(3) 120 yes
O3A H3AA O2B 1_555 0.82 2.48 3.215(3) 149 yes
C8A H8AA O1A 1_545 0.98 2.52 3.481(3) 168 yes
C15A H15A O3A 1_565 0.93 2.54 3.349(4) 146 yes
C15B H15B O3B 1_455 0.93 2.49 3.386(4) 161 yes

loop_
_geom_torsion_atom_site_label_1
_geom_torsion_atom_site_label_2
_geom_torsion_atom_site_label_3
_geom_torsion_atom_site_label_4
_geom_torsion
_geom_torsion_publ_flag
C15A O1A C2A C1A -179.9(2) ?
C15A O1A C2A C3A -0.5(3) ?
C13A C1A C2A O1A 178.7(2) ?
C13A C1A C2A C3A -0.6(4) ?
O1A C2A C3A C4A -178.2(2) ?
C1A C2A C3A C4A 1.2(4) ?
O1A C2A C3A C16A 0.2(3) ?
C1A C2A C3A C16A 179.6(2) ?
C17A O2A C4A C5A -134.7(3) ?
C17A O2A C4A C3A 49.8(4) yes
C2A C3A C4A C5A -0.4(4) ?
C16A C3A C4A C5A -178.1(3) ?
C2A C3A C4A O2A 175.0(2) ?
C16A C3A C4A O2A -2.7(5) ?
O2A C4A C5A C13A -176.5(2) ?
C3A C4A C5A C13A -0.8(4) ?
O2A C4A C5A C6A -0.8(4) ?
C3A C4A C5A C6A 174.9(3) ?
C4A C5A C6A O3A 51.5(4) ?
C13A C5A C6A O3A -132.4(2) ?
C4A C5A C6A C7A 173.4(2) ?
C13A C5A C6A C7A -10.5(3) ?
O3A C6A C7A C8A 19.2(3) ?
C5A C6A C7A C8A -105.1(2) ?
O3A C6A C7A C12A 134.5(2) ?
C5A C6A C7A C12A 10.2(3) ?
C6A C7A C8A C9A 54.5(3) ?
C12A C7A C8A C9A -63.2(2) ?
C6A C7A C8A C14A 158.5(2) ?
C12A C7A C8A C14A 40.7(2) ?
C14A C8A C9A C10A -33.0(3) ?
C7A C8A C9A C10A 70.3(3) ?
C8A C9A C10A C11A -1.0(3) ?
C9A C10A C11A C14A 34.5(3) ?
C9A C10A C11A C12A -69.3(3) ?
C6A C7A C12A C13A -6.7(3) ?
C8A C7A C12A C13A 118.9(2) ?
C6A C7A C12A C11A -129.4(2) ?
C8A C7A C12A C11A -3.8(2) ?
C10A C11A C12A C13A -44.7(3) ?
C14A C11A C12A C13A -148.51(19) ?
C10A C11A C12A C7A 69.6(2) ?
C14A C11A C12A C7A -34.3(2) ?
C2A C1A C13A C5A -0.8(4) ?
C2A C1A C13A C12A 177.6(2) ?
C4A C5A C13A C1A 1.5(4) ?
C6A C5A C13A C1A -174.8(2) ?
C4A C5A C13A C12A -177.1(2) ?
C6A C5A C13A C12A 6.5(3) ?
C7A C12A C13A C1A -178.2(2) ?
C11A C12A C13A C1A -65.2(3) ?
C7A C12A C13A C5A 0.3(3) ?
C11A C12A C13A C5A 113.3(2) ?
C9A C8A C14A C11A 50.0(2) ?
C7A C8A C14A C11A -61.1(2) ?
C10A C11A C14A C8A -50.7(2) ?
C12A C11A C14A C8A 58.5(2) ?
C2A O1A C15A C16A 0.6(3) ?
O1A C15A C16A C3A -0.5(3) ?
C2A C3A C16A C15A 0.2(3) ?
C4A C3A C16A C15A 178.1(3) ?
C13B C1B C2B O1B -177.7(2) ?
C13B C1B C2B C3B 0.0(4) ?
C15B O1B C2B C1B 177.3(2) ?
C15B O1B C2B C3B -0.7(3) ?
C1B C2B C3B C4B 0.5(4) ?
O1B C2B C3B C4B 178.5(2) ?
C1B C2B C3B C16B -177.6(2) ?
O1B C2B C3B C16B 0.5(3) ?
C17B O2B C4B C5B 127.9(3) ?
C17B O2B C4B C3B -54.9(4) yes
C2B C3B C4B C5B -1.2(3) ?
C16B C3B C4B C5B 176.1(3) ?
C2B C3B C4B O2B -178.3(2) ?
C16B C3B C4B O2B -1.0(4) ?
O2B C4B C5B C13B 178.6(2) ?
C3B C4B C5B C13B 1.4(3) ?
O2B C4B C5B C6B -2.6(4) ?
C3B C4B C5B C6B -179.8(2) ?
C4B C5B C6B O3B 52.2(3) ?
C13B C5B C6B O3B -129.0(2) ?
C4B C5B C6B C7B 176.7(2) ?
C13B C5B C6B C7B -4.4(3) ?
O3B C6B C7B C12B 131.7(2) ?
C5B C6B C7B C12B 5.9(2) ?
O3B C6B C7B C8B 16.7(3) ?
C5B C6B C7B C8B -109.2(2) ?
C6B C7B C8B C9B 54.5(3) ?
C12B C7B C8B C9B -63.3(2) ?
C6B C7B C8B C14B 157.6(2) ?
C12B C7B C8B C14B 39.8(2) ?
C14B C8B C9B C10B -33.1(2) ?
C7B C8B C9B C10B 69.7(2) ?
C8B C9B C10B C11B -0.3(2) ?
C9B C10B C11B C14B 34.0(2) ?
C9B C10B C11B C12B -69.6(2) ?
C6B C7B C12B C13B -5.3(2) ?
C8B C7B C12B C13B 119.5(2) ?
C6B C7B C12B C11B -128.3(2) ?
C8B C7B C12B C11B -3.5(2) ?
C10B C11B C12B C13B -45.3(3) ?
C14B C11B C12B C13B -148.8(2) ?
C10B C11B C12B C7B 69.3(2) ?
C14B C11B C12B C7B -34.3(2) ?
C2B C1B C13B C5B 0.2(3) ?
C2B C1B C13B C12B 179.0(2) ?
C4B C5B C13B C1B -0.9(3) ?
C6B C5B C13B C1B -179.8(2) ?
C4B C5B C13B C12B -179.9(2) ?
C6B C5B C13B C12B 1.1(3) ?
C7B C12B C13B C1B -176.3(2) ?
C11B C12B C13B C1B -62.8(3) ?
C7B C12B C13B C5B 2.7(3) ?
C11B C12B C13B C5B 116.2(2) ?
C10B C11B C14B C8B -50.7(2) ?
C12B C11B C14B C8B 58.3(2) ?
C9B C8B C14B C11B 50.2(2) ?
C7B C8B C14B C11B -60.6(2) ?
C2B O1B C15B C16B 0.7(3) ?
O1B C15B C16B C3B -0.4(3) ?
C2B C3B C16B C15B -0.1(3) ?
C4B C3B C16B C15B -177.5(3) ?
